data_4065447
loop_
_publ_author_name
'Herbert, David E.'
'Ozerov, Oleg V.'

_publ_section_title
;
 Binuclear Palladium Complexes Supported by Bridged Pincer Ligands
;
_journal_issue 24
_journal_name_full Organometallics
_journal_page_first 6641
_journal_paper_doi 10.1021/om2008056
_journal_volume 30
_journal_year 2011
_chemical_formula_moiety 'C28 H41 N2 O2 P2 Pd2, C1 F3 O3 S'
_chemical_formula_sum 'C29 H41 F3 N2 O5 P2 Pd2 S'
_chemical_formula_weight 861.44
_chemical_name_systematic
; 
 ? 
;
_space_group_IT_number 14
_symmetry_cell_setting monoclinic
_symmetry_space_group_name_Hall '-P 2ybc'
_symmetry_space_group_name_H-M 'P 1 21/c 1'
_atom_sites_solution_hydrogens geom
_atom_sites_solution_primary direct
_atom_sites_solution_secondary difmap
_audit_creation_method SHELXL-97
_cell_angle_alpha 90.00
_cell_angle_beta 90.617(4)
_cell_angle_gamma 90.00
_cell_formula_units_Z 4
_cell_length_a 16.569(6)
_cell_length_b 13.748(5)
_cell_length_c 16.022(6)
_cell_measurement_reflns_used 4446
_cell_measurement_temperature 110(2)
_cell_measurement_theta_max 23.38
_cell_measurement_theta_min 2.31
_cell_volume 3649(2)
_computing_cell_refinement 'Bruker SMART'
_computing_data_collection 'Bruker SMART'
_computing_data_reduction 'Bruker SAINT'
_computing_molecular_graphics 'Bruker SHELXTL'
_computing_publication_material 'Bruker SHELXTL'
_computing_structure_refinement 'SHELXL-97 (Sheldrick, 2008)'
_computing_structure_solution 'SHELXS-97 (Sheldrick, 2008)'
_diffrn_ambient_temperature 110(2)
_diffrn_measured_fraction_theta_full 1.000
_diffrn_measured_fraction_theta_max 1.000
_diffrn_measurement_device_type 'CCD area detector'
_diffrn_measurement_method 'phi and omega scans'
_diffrn_radiation_monochromator graphite
_diffrn_radiation_source 'normal-focus sealed tube'
_diffrn_radiation_type MoK\a
_diffrn_radiation_wavelength 0.71073
_diffrn_reflns_av_R_equivalents 0.0873
_diffrn_reflns_av_sigmaI/netI 0.0795
_diffrn_reflns_limit_h_max 21
_diffrn_reflns_limit_h_min -21
_diffrn_reflns_limit_k_max 17
_diffrn_reflns_limit_k_min -17
_diffrn_reflns_limit_l_max 20
_diffrn_reflns_limit_l_min -20
_diffrn_reflns_number 41091
_diffrn_reflns_theta_full 27.50
_diffrn_reflns_theta_max 27.50
_diffrn_reflns_theta_min 1.92
_exptl_absorpt_coefficient_mu 1.182
_exptl_absorpt_correction_T_max 0.7456
_exptl_absorpt_correction_T_min 0.5816
_exptl_absorpt_correction_type multi-scan
_exptl_absorpt_process_details SADABS
_exptl_crystal_colour yellow
_exptl_crystal_density_diffrn 1.568
_exptl_crystal_density_method 'not measured'
_exptl_crystal_description block
_exptl_crystal_F_000 1736
_exptl_crystal_size_max 0.14
_exptl_crystal_size_mid 0.13
_exptl_crystal_size_min 0.10
_platon_squeeze_details
;
;
_refine_diff_density_max 3.934
_refine_diff_density_min -1.394
_refine_diff_density_rms 0.178
_refine_ls_extinction_method none
_refine_ls_goodness_of_fit_ref 0.981
_refine_ls_hydrogen_treatment constr
_refine_ls_matrix_type full
_refine_ls_number_parameters 393
_refine_ls_number_reflns 8379
_refine_ls_number_restraints 0
_refine_ls_restrained_S_all 0.981
_refine_ls_R_factor_all 0.1009
_refine_ls_R_factor_gt 0.0635
_refine_ls_shift/su_max 0.001
_refine_ls_shift/su_mean 0.000
_refine_ls_structure_factor_coef Fsqd
_refine_ls_weighting_details 'calc w=1/[\s^2^(Fo^2^)+(0.1055P)^2^+0.0000P] where P=(Fo^2^+2Fc^2^)/3'
_refine_ls_weighting_scheme calc
_refine_ls_wR_factor_gt 0.1600
_refine_ls_wR_factor_ref 0.1776
_reflns_number_gt 5434
_reflns_number_total 8379
_reflns_threshold_expression >2sigma(I)
_cod_data_source_file om2008056_si_002.cif
_cod_data_source_block oz324_dh394
_cod_depositor_comments
;
The following automatic conversions were performed:

'_symmetry_cell_setting' value 'Monoclinic' changed to 'monoclinic'
according to /home/saulius/struct/CIF-dictionaries/cif_core.dic
dictionary named 'cif_core.dic' version 2.4.1 from 2010-06-29.

Automatic conversion script
Id: cif_fix_values 1715 2011-07-08 13:25:40Z adriana 
;
_cod_original_sg_symbol_H-M P2(1)/c
_cod_database_code 4065447

loop_
_symmetry_equiv_pos_as_xyz
'x, y, z'
'-x, y+1/2, -z+1/2'
'-x, -y, -z'
'x, -y-1/2, z-1/2'

loop_
_atom_site_label
_atom_site_type_symbol
_atom_site_fract_x
_atom_site_fract_y
_atom_site_fract_z
_atom_site_U_iso_or_equiv
_atom_site_adp_type
_atom_site_occupancy
_atom_site_symmetry_multiplicity
_atom_site_calc_flag
_atom_site_refinement_flags
C29 C 0.1610(7) 0.6462(6) 0.2927(6) 0.066(3) Uani 1 1 d .
C1 C 0.1744(4) 0.3031(4) 1.0317(4) 0.0259(14) Uani 1 1 d .
C2 C 0.1299(4) 0.3652(4) 1.0784(4) 0.0278(14) Uani 1 1 d .
C3 C 0.0895(5) 0.3323(5) 1.1492(4) 0.0359(17) Uani 1 1 d .
H3 H 0.0581 0.3758 1.1815 0.043 Uiso 1 1 calc R
C4 C 0.0959(4) 0.2356(5) 1.1714(5) 0.0394(13) Uani 1 1 d .
H4 H 0.0691 0.2129 1.2198 0.047 Uiso 1 1 calc R
C5 C 0.1411(4) 0.1701(5) 1.1239(5) 0.0394(13) Uani 1 1 d .
H5 H 0.1438 0.1033 1.1389 0.047 Uiso 1 1 calc R
C6 C 0.1814(4) 0.2040(4) 1.0555(4) 0.0285(15) Uani 1 1 d .
C7 C 0.2302(4) 0.1463(4) 0.9983(4) 0.0308(15) Uani 1 1 d .
H7 H 0.2394 0.0790 1.0077 0.037 Uiso 1 1 calc R
C8 C 0.3032(4) 0.1324(4) 0.8735(4) 0.0296(15) Uani 1 1 d .
H8A H 0.3067 0.0638 0.8921 0.036 Uiso 1 1 calc R
H8B H 0.3587 0.1577 0.8670 0.036 Uiso 1 1 calc R
C9 C 0.2573(4) 0.1384(4) 0.7899(4) 0.0298(15) Uani 1 1 d .
H9A H 0.2541 0.0729 0.7642 0.036 Uiso 1 1 calc R
H9B H 0.2016 0.1616 0.7994 0.036 Uiso 1 1 calc R
C10 C 0.3283(4) 0.1690(4) 0.6649(4) 0.0302(15) Uani 1 1 d .
H10 H 0.3187 0.1034 0.6489 0.036 Uiso 1 1 calc R
C11 C 0.3765(4) 0.2335(4) 0.6148(4) 0.0300(15) Uani 1 1 d .
C12 C 0.3864(4) 0.3257(4) 0.6483(4) 0.0247(14) Uani 1 1 d .
C13 C 0.4353(4) 0.3932(4) 0.6090(4) 0.0348(17) Uani 1 1 d .
C14 C 0.4772(5) 0.3692(5) 0.5363(5) 0.046(2) Uani 1 1 d .
H14 H 0.5122 0.4145 0.5104 0.055 Uiso 1 1 calc R
C15 C 0.4654(5) 0.2751(5) 0.5029(5) 0.046(2) Uani 1 1 d .
H15 H 0.4923 0.2571 0.4532 0.055 Uiso 1 1 calc R
C16 C 0.4158(5) 0.2093(5) 0.5412(4) 0.0379(17) Uani 1 1 d .
H16 H 0.4081 0.1467 0.5174 0.046 Uiso 1 1 calc R
C17 C 0.2190(4) 0.5944(4) 0.9824(4) 0.0252(13) Uani 1 1 d .
H17 H 0.2466 0.6148 0.9300 0.030 Uiso 1 1 calc R
C18 C 0.1632(4) 0.6745(4) 1.0065(4) 0.0325(16) Uani 1 1 d .
H18A H 0.1940 0.7348 1.0140 0.049 Uiso 1 1 calc R
H18B H 0.1366 0.6577 1.0588 0.049 Uiso 1 1 calc R
H18C H 0.1224 0.6837 0.9624 0.049 Uiso 1 1 calc R
C19 C 0.2845(4) 0.5798(5) 1.0498(4) 0.0320(15) Uani 1 1 d .
H19A H 0.2590 0.5630 1.1028 0.048 Uiso 1 1 calc R
H19B H 0.3155 0.6401 1.0566 0.048 Uiso 1 1 calc R
H19C H 0.3206 0.5271 1.0330 0.048 Uiso 1 1 calc R
C20 C 0.0852(4) 0.5046(5) 0.8905(4) 0.0301(15) Uani 1 1 d .
H20 H 0.0504 0.5558 0.9161 0.036 Uiso 1 1 calc R
C21 C 0.1180(5) 0.5440(5) 0.8072(4) 0.0401(18) Uani 1 1 d .
H21A H 0.0727 0.5625 0.7706 0.060 Uiso 1 1 calc R
H21B H 0.1500 0.4934 0.7800 0.060 Uiso 1 1 calc R
H21C H 0.1520 0.6010 0.8181 0.060 Uiso 1 1 calc R
C22 C 0.0341(4) 0.4123(5) 0.8780(5) 0.0396(17) Uani 1 1 d .
H22A H 0.0666 0.3623 0.8507 0.059 Uiso 1 1 calc R
H22B H -0.0131 0.4275 0.8430 0.059 Uiso 1 1 calc R
H22C H 0.0162 0.3884 0.9323 0.059 Uiso 1 1 calc R
C23 C 0.3341(4) 0.6047(4) 0.7121(4) 0.0306(15) Uani 1 1 d .
H23 H 0.3024 0.6195 0.7633 0.037 Uiso 1 1 calc R
C24 C 0.2738(5) 0.5878(5) 0.6404(5) 0.0452(14) Uani 1 1 d .
H24A H 0.3028 0.5840 0.5875 0.068 Uiso 1 1 calc R
H24B H 0.2352 0.6418 0.6381 0.068 Uiso 1 1 calc R
H24C H 0.2447 0.5267 0.6497 0.068 Uiso 1 1 calc R
C25 C 0.3897(5) 0.6925(5) 0.6958(5) 0.0452(14) Uani 1 1 d .
H25A H 0.3572 0.7519 0.6922 0.068 Uiso 1 1 calc R
H25B H 0.4182 0.6827 0.6432 0.068 Uiso 1 1 calc R
H25C H 0.4291 0.6986 0.7416 0.068 Uiso 1 1 calc R
C26 C 0.4668(4) 0.5226(4) 0.8112(5) 0.0343(16) Uani 1 1 d .
H26 H 0.5003 0.5779 0.7905 0.041 Uiso 1 1 calc R
C27 C 0.5224(5) 0.4348(5) 0.8257(6) 0.048(2) Uani 1 1 d .
H27A H 0.4905 0.3797 0.8458 0.072 Uiso 1 1 calc R
H27B H 0.5638 0.4516 0.8674 0.072 Uiso 1 1 calc R
H27C H 0.5483 0.4171 0.7731 0.072 Uiso 1 1 calc R
C28 C 0.4269(4) 0.5538(5) 0.8904(4) 0.0394(17) Uani 1 1 d .
H28A H 0.4674 0.5583 0.9353 0.059 Uiso 1 1 calc R
H28B H 0.3857 0.5060 0.9057 0.059 Uiso 1 1 calc R
H28C H 0.4014 0.6174 0.8821 0.059 Uiso 1 1 calc R
F3 F 0.1351(4) 0.5558(4) 0.2746(4) 0.103(2) Uani 1 1 d .
F1 F 0.1036(3) 0.6867(4) 0.3391(4) 0.0810(18) Uani 1 1 d .
F2 F 0.1630(5) 0.6962(5) 0.2215(4) 0.109(2) Uani 1 1 d .
N1 N 0.2603(4) 0.1900(3) 0.9349(3) 0.0306(13) Uani 1 1 d .
N2 N 0.2987(3) 0.2052(3) 0.7334(3) 0.0245(11) Uani 1 1 d .
O1 O 0.1228(3) 0.4605(3) 1.0519(3) 0.0283(10) Uani 1 1 d .
O2 O 0.4446(3) 0.4843(3) 0.6456(3) 0.0368(12) Uani 1 1 d .
O5 O 0.2435(4) 0.5924(4) 0.4227(3) 0.0511(15) Uani 1 1 d .
O3 O 0.2759(4) 0.7464(4) 0.3570(3) 0.0590(17) Uani 1 1 d .
O4 O 0.3089(4) 0.5931(3) 0.2881(3) 0.0582(17) Uani 1 1 d .
P1 P 0.16880(10) 0.47955(11) 0.96120(9) 0.0224(4) Uani 1 1 d .
P2 P 0.39117(11) 0.49439(10) 0.73246(11) 0.0263(4) Uani 1 1 d .
Pd1 Pd 0.23315(3) 0.34299(3) 0.92974(3) 0.02144(14) Uani 1 1 d .
Pd2 Pd 0.32836(3) 0.35395(3) 0.75290(3) 0.02125(15) Uani 1 1 d .
H1 H 0.2849 0.4046 0.8591 0.032 Uiso 1 1 d R
S1 S 0.25778(13) 0.64410(11) 0.34607(12) 0.0397(5) Uani 1 1 d .

loop_
_atom_site_aniso_label
_atom_site_aniso_U_11
_atom_site_aniso_U_22
_atom_site_aniso_U_33
_atom_site_aniso_U_23
_atom_site_aniso_U_13
_atom_site_aniso_U_12
C29 0.094(8) 0.039(5) 0.064(6) -0.023(4) -0.014(5) 0.029(5)
C1 0.041(4) 0.017(3) 0.020(3) 0.005(2) -0.002(3) 0.000(3)
C2 0.033(4) 0.024(3) 0.027(3) 0.003(3) 0.009(3) -0.004(3)
C3 0.048(5) 0.044(4) 0.016(3) 0.002(3) 0.003(3) -0.001(3)
C4 0.044(3) 0.033(3) 0.041(3) 0.022(2) 0.006(2) 0.003(2)
C5 0.044(3) 0.033(3) 0.041(3) 0.022(2) 0.006(2) 0.003(2)
C6 0.045(4) 0.017(3) 0.023(3) 0.005(2) 0.000(3) -0.002(3)
C7 0.045(4) 0.018(3) 0.030(4) 0.009(3) 0.003(3) -0.005(3)
C8 0.054(4) 0.008(3) 0.026(3) 0.003(2) 0.001(3) 0.003(3)
C9 0.052(4) 0.007(3) 0.030(3) 0.003(2) -0.001(3) -0.003(3)
C10 0.052(4) 0.015(3) 0.023(3) -0.002(2) -0.001(3) 0.003(3)
C11 0.051(5) 0.017(3) 0.022(3) -0.002(2) -0.001(3) 0.007(3)
C12 0.033(4) 0.013(3) 0.028(3) 0.001(2) 0.006(3) 0.011(2)
C13 0.053(5) 0.011(3) 0.040(4) 0.004(3) 0.017(3) 0.008(3)
C14 0.065(6) 0.019(3) 0.055(5) 0.011(3) 0.033(4) 0.004(3)
C15 0.074(6) 0.023(4) 0.040(4) 0.003(3) 0.024(4) 0.012(4)
C16 0.059(5) 0.023(3) 0.032(4) -0.005(3) 0.003(3) 0.014(3)
C17 0.033(4) 0.018(3) 0.024(3) 0.002(2) -0.001(3) -0.003(3)
C18 0.048(4) 0.012(3) 0.038(4) -0.003(3) -0.006(3) -0.006(3)
C19 0.047(4) 0.020(3) 0.029(4) -0.007(3) -0.004(3) -0.006(3)
C20 0.032(4) 0.033(4) 0.026(3) -0.007(3) -0.003(3) 0.001(3)
C21 0.053(5) 0.046(4) 0.021(3) 0.000(3) -0.006(3) 0.005(4)
C22 0.036(4) 0.042(4) 0.041(4) -0.015(3) -0.008(3) 0.002(3)
C23 0.049(4) 0.015(3) 0.027(3) 0.004(3) 0.009(3) 0.005(3)
C24 0.070(4) 0.013(2) 0.052(3) 0.007(2) 0.013(3) 0.004(2)
C25 0.070(4) 0.013(2) 0.052(3) 0.007(2) 0.013(3) 0.004(2)
C26 0.034(4) 0.017(3) 0.052(4) 0.007(3) -0.001(3) -0.004(3)
C27 0.040(5) 0.030(4) 0.074(6) 0.004(4) -0.007(4) 0.002(3)
C28 0.045(5) 0.037(4) 0.036(4) -0.004(3) -0.005(3) -0.007(3)
F3 0.110(5) 0.060(4) 0.137(6) -0.062(4) -0.045(4) 0.027(3)
F1 0.076(4) 0.068(4) 0.099(4) -0.036(3) -0.018(3) 0.025(3)
F2 0.197(7) 0.077(4) 0.051(4) -0.002(3) -0.026(4) 0.046(5)
N1 0.056(4) 0.006(2) 0.030(3) 0.004(2) 0.015(3) 0.004(2)
N2 0.038(3) 0.007(2) 0.028(3) 0.000(2) 0.000(2) -0.001(2)
O1 0.043(3) 0.020(2) 0.022(2) 0.0003(17) 0.0044(19) 0.0036(19)
O2 0.056(3) 0.013(2) 0.042(3) 0.0066(19) 0.029(2) 0.005(2)
O5 0.094(5) 0.022(3) 0.038(3) 0.003(2) 0.017(3) 0.001(3)
O3 0.110(5) 0.014(2) 0.054(3) -0.004(2) 0.030(3) -0.009(3)
O4 0.098(5) 0.016(2) 0.062(4) -0.007(2) 0.038(3) -0.003(3)
P1 0.0344(10) 0.0138(7) 0.0192(8) -0.0019(6) 0.0027(7) 0.0006(6)
P2 0.0384(10) 0.0080(7) 0.0328(9) 0.0036(6) 0.0095(8) 0.0011(6)
Pd1 0.0351(3) 0.0092(2) 0.0200(3) -0.00022(16) 0.0029(2) -0.00279(18)
Pd2 0.0356(3) 0.0074(2) 0.0208(3) 0.00070(16) 0.0033(2) 0.00203(18)
S1 0.0667(13) 0.0132(8) 0.0396(10) 0.0010(7) 0.0141(9) -0.0009(8)

loop_
_atom_type_symbol
_atom_type_description
_atom_type_scat_dispersion_real
_atom_type_scat_dispersion_imag
_atom_type_scat_source
C C 0.0033 0.0016 'International Tables Vol C Tables 4.2.6.8 and 6.1.1.4'
H H 0.0000 0.0000 'International Tables Vol C Tables 4.2.6.8 and 6.1.1.4'
N N 0.0061 0.0033 'International Tables Vol C Tables 4.2.6.8 and 6.1.1.4'
O O 0.0106 0.0060 'International Tables Vol C Tables 4.2.6.8 and 6.1.1.4'
F F 0.0171 0.0103 'International Tables Vol C Tables 4.2.6.8 and 6.1.1.4'
P P 0.1023 0.0942 'International Tables Vol C Tables 4.2.6.8 and 6.1.1.4'
S S 0.1246 0.1234 'International Tables Vol C Tables 4.2.6.8 and 6.1.1.4'
Pd Pd -0.9988 1.0072 'International Tables Vol C Tables 4.2.6.8 and 6.1.1.4'

loop_
_geom_angle_atom_site_label_1
_geom_angle_atom_site_label_2
_geom_angle_atom_site_label_3
_geom_angle
F2 C29 F1 106.6(7)
F2 C29 F3 107.6(8)
F1 C29 F3 106.1(9)
F2 C29 S1 112.4(8)
F1 C29 S1 112.1(6)
F3 C29 S1 111.4(6)
C2 C1 C6 119.9(6)
C2 C1 Pd1 123.6(4)
C6 C1 Pd1 116.5(5)
C1 C2 O1 118.2(5)
C1 C2 C3 120.8(6)
O1 C2 C3 121.0(6)
C4 C3 C2 118.9(7)
C4 C3 H3 120.5
C2 C3 H3 120.5
C3 C4 C5 121.3(6)
C3 C4 H4 119.3
C5 C4 H4 119.3
C6 C5 C4 118.9(6)
C6 C5 H5 120.5
C4 C5 H5 120.5
C5 C6 C1 120.1(6)
C5 C6 C7 126.4(6)
C1 C6 C7 113.4(5)
N1 C7 C6 117.6(5)
N1 C7 H7 121.2
C6 C7 H7 121.2
N1 C8 C9 108.6(6)
N1 C8 H8A 110.0
C9 C8 H8A 110.0
N1 C8 H8B 110.0
C9 C8 H8B 110.0
H8A C8 H8B 108.3
N2 C9 C8 110.0(5)
N2 C9 H9A 109.7
C8 C9 H9A 109.7
N2 C9 H9B 109.7
C8 C9 H9B 109.7
H9A C9 H9B 108.2
N2 C10 C11 116.6(5)
N2 C10 H10 121.7
C11 C10 H10 121.7
C12 C11 C16 119.5(6)
C12 C11 C10 114.3(6)
C16 C11 C10 126.2(6)
C11 C12 C13 120.2(6)
C11 C12 Pd2 116.8(5)
C13 C12 Pd2 123.0(5)
C12 C13 O2 118.3(6)
C12 C13 C14 121.1(6)
O2 C13 C14 120.6(6)
C13 C14 C15 117.5(6)
C13 C14 H14 121.2
C15 C14 H14 121.2
C16 C15 C14 121.0(7)
C16 C15 H15 119.5
C14 C15 H15 119.5
C15 C16 C11 120.6(6)
C15 C16 H16 119.7
C11 C16 H16 119.7
C18 C17 C19 110.4(5)
C18 C17 P1 114.0(5)
C19 C17 P1 109.7(4)
C18 C17 H17 107.5
C19 C17 H17 107.5
P1 C17 H17 107.5
C17 C18 H18A 109.5
C17 C18 H18B 109.5
H18A C18 H18B 109.5
C17 C18 H18C 109.5
H18A C18 H18C 109.5
H18B C18 H18C 109.5
C17 C19 H19A 109.5
C17 C19 H19B 109.5
H19A C19 H19B 109.5
C17 C19 H19C 109.5
H19A C19 H19C 109.5
H19B C19 H19C 109.5
C22 C20 C21 112.0(5)
C22 C20 P1 109.9(5)
C21 C20 P1 109.4(5)
C22 C20 H20 108.5
C21 C20 H20 108.5
P1 C20 H20 108.5
C20 C21 H21A 109.5
C20 C21 H21B 109.5
H21A C21 H21B 109.5
C20 C21 H21C 109.5
H21A C21 H21C 109.5
H21B C21 H21C 109.5
C20 C22 H22A 109.5
C20 C22 H22B 109.5
H22A C22 H22B 109.5
C20 C22 H22C 109.5
H22A C22 H22C 109.5
H22B C22 H22C 109.5
C24 C23 C25 112.2(5)
C24 C23 P2 110.0(4)
C25 C23 P2 111.9(5)
C24 C23 H23 107.5
C25 C23 H23 107.5
P2 C23 H23 107.5
C23 C24 H24A 109.5
C23 C24 H24B 109.5
H24A C24 H24B 109.5
C23 C24 H24C 109.5
H24A C24 H24C 109.5
H24B C24 H24C 109.5
C23 C25 H25A 109.5
C23 C25 H25B 109.5
H25A C25 H25B 109.5
C23 C25 H25C 109.5
H25A C25 H25C 109.5
H25B C25 H25C 109.5
C28 C26 C27 111.5(6)
C28 C26 P2 110.0(5)
C27 C26 P2 110.3(5)
C28 C26 H26 108.3
C27 C26 H26 108.3
P2 C26 H26 108.3
C26 C27 H27A 109.5
C26 C27 H27B 109.5
H27A C27 H27B 109.5
C26 C27 H27C 109.5
H27A C27 H27C 109.5
H27B C27 H27C 109.5
C26 C28 H28A 109.5
C26 C28 H28B 109.5
H28A C28 H28B 109.5
C26 C28 H28C 109.5
H28A C28 H28C 109.5
H28B C28 H28C 109.5
C7 N1 C8 118.5(5)
C7 N1 Pd1 113.8(4)
C8 N1 Pd1 127.6(4)
C10 N2 C9 117.5(5)
C10 N2 Pd2 113.7(4)
C9 N2 Pd2 128.4(4)
C2 O1 P1 112.2(4)
C13 O2 P2 111.8(4)
O1 P1 C20 102.7(3)
O1 P1 C17 100.7(3)
C20 P1 C17 107.3(3)
O1 P1 Pd1 106.88(16)
C20 P1 Pd1 112.6(2)
C17 P1 Pd1 123.9(2)
O2 P2 C26 103.3(3)
O2 P2 C23 101.6(3)
C26 P2 C23 107.6(3)
O2 P2 Pd2 107.79(17)
C26 P2 Pd2 113.9(2)
C23 P2 Pd2 120.6(2)
C1 Pd1 N1 78.6(2)
C1 Pd1 P1 78.81(18)
N1 Pd1 P1 156.71(15)
C1 Pd1 Pd2 166.54(17)
N1 Pd1 Pd2 88.60(14)
P1 Pd1 Pd2 113.34(4)
C1 Pd1 H1 164.3
N1 Pd1 H1 114.5
P1 Pd1 H1 88.7
Pd2 Pd1 H1 29.0
C12 Pd2 N2 78.5(2)
C12 Pd2 P2 79.23(18)
N2 Pd2 P2 157.42(15)
C12 Pd2 Pd1 166.00(17)
N2 Pd2 Pd1 88.29(14)
P2 Pd2 Pd1 113.60(5)
C12 Pd2 H1 168.7
N2 Pd2 H1 112.3
P2 Pd2 H1 89.8
Pd1 Pd2 H1 24.0
O5 S1 O4 114.3(3)
O5 S1 O3 114.3(3)
O4 S1 O3 115.3(3)
O5 S1 C29 104.9(4)
O4 S1 C29 103.1(4)
O3 S1 C29 102.9(4)

loop_
_geom_bond_atom_site_label_1
_geom_bond_atom_site_label_2
_geom_bond_distance
C29 F2 1.332(11)
C29 F1 1.334(10)
C29 F3 1.345(10)
C29 S1 1.810(10)
C1 C2 1.358(9)
C1 C6 1.419(8)
C1 Pd1 1.988(6)
C2 O1 1.382(7)
C2 C3 1.399(9)
C3 C4 1.380(9)
C3 H3 0.9500
C4 C5 1.401(10)
C4 H4 0.9500
C5 C6 1.371(9)
C5 H5 0.9500
C6 C7 1.463(9)
C7 N1 1.285(8)
C7 H7 0.9500
C8 N1 1.454(8)
C8 C9 1.536(10)
C8 H8A 0.9900
C8 H8B 0.9900
C9 N2 1.466(8)
C9 H9A 0.9900
C9 H9B 0.9900
C10 N2 1.306(8)
C10 C11 1.443(9)
C10 H10 0.9500
C11 C12 1.385(8)
C11 C16 1.393(9)
C12 C13 1.388(9)
C12 Pd2 1.980(6)
C13 O2 1.391(7)
C13 C14 1.403(9)
C14 C15 1.412(10)
C14 H14 0.9500
C15 C16 1.373(10)
C15 H15 0.9500
C16 H16 0.9500
C17 C18 1.491(9)
C17 C19 1.536(9)
C17 P1 1.815(6)
C17 H17 1.0000
C18 H18A 0.9800
C18 H18B 0.9800
C18 H18C 0.9800
C19 H19A 0.9800
C19 H19B 0.9800
C19 H19C 0.9800
C20 C22 1.536(9)
C20 C21 1.545(9)
C20 P1 1.813(7)
C20 H20 1.0000
C21 H21A 0.9800
C21 H21B 0.9800
C21 H21C 0.9800
C22 H22A 0.9800
C22 H22B 0.9800
C22 H22C 0.9800
C23 C24 1.533(10)
C23 C25 1.543(9)
C23 P2 1.814(6)
C23 H23 1.0000
C24 H24A 0.9800
C24 H24B 0.9800
C24 H24C 0.9800
C25 H25A 0.9800
C25 H25B 0.9800
C25 H25C 0.9800
C26 C28 1.501(10)
C26 C27 1.534(9)
C26 P2 1.810(7)
C26 H26 1.0000
C27 H27A 0.9800
C27 H27B 0.9800
C27 H27C 0.9800
C28 H28A 0.9800
C28 H28B 0.9800
C28 H28C 0.9800
N1 Pd1 2.153(5)
N2 Pd2 2.125(5)
O1 P1 1.670(4)
O2 P2 1.663(4)
O5 S1 1.440(5)
O3 S1 1.448(5)
O4 S1 1.445(5)
P1 Pd1 2.2197(17)
P2 Pd2 2.2192(17)
Pd1 Pd2 3.2612(12)
Pd1 H1 1.6597
Pd2 H1 1.9805

loop_
_platon_squeeze_void_nr
_platon_squeeze_void_average_x
_platon_squeeze_void_average_y
_platon_squeeze_void_average_z
_platon_squeeze_void_volume
_platon_squeeze_void_count_electrons
_platon_squeeze_void_content
1 0.000 0.000 0.000 191 56 ' '
2 1.000 0.500 0.500 191 56 ' '
